data_7009901
loop_
_publ_author_name
'da Silva, Ana C.'
'Piotrowski, Holger'
'Mayer, Peter'
'Polborn, Kurt'
'Severin, Kay'

_publ_section_title
;
 Heterometallic bromo-bridged complexes with a Re(CO)3 fragment
;
_journal_issue 17
_journal_name_full 'Journal of the Chemical Society, Dalton Transactions'
_journal_page_first 2960
_journal_paper_doi 10.1039/b004262p
_journal_year 2000
_chemical_compound_source
;

;
_chemical_formula_moiety '3(C O), Re, Br3, Ru, C12 H18'
_chemical_formula_sum 'C15 H18 Br3 O3 Re Ru'
_chemical_formula_weight 773.29
_chemical_name_common (CO)3Re(BR3)Ru(C12H18)
_chemical_name_systematic ?
_space_group_IT_number 2
_symmetry_cell_setting triclinic
_symmetry_Int_Tables_number 2
_symmetry_space_group_name_Hall '-P 1'
_symmetry_space_group_name_H-M 'P -1'
_atom_sites_solution_hydrogens geom
_atom_sites_solution_primary direct
_atom_sites_solution_secondary difmap
_audit_block_code Re_Ru_Br_CO_C12H18_e093_Beck
_audit_creation_date 15-Apr-00
_audit_creation_method 'form98_1/compatible with shelxl97-2'
_cell_angle_alpha 111.142(11)
_cell_angle_beta 91.800(12)
_cell_angle_gamma 96.043(12)
_cell_formula_units_Z 2
_cell_length_a 8.9917(9)
_cell_length_b 10.5637(11)
_cell_length_c 10.9076(11)
_cell_measurement_reflns_used 5000
_cell_measurement_temperature 200(3)
_cell_measurement_theta_max 27.9
_cell_measurement_theta_min 2.2
_cell_volume 958.26(19)
_computing_cell_refinement 'Stoe IPDS software (Darmstadt, Germany)'
_computing_data_collection 'Stoe IPDS software (Darmstadt, Germany)'
_computing_data_reduction 'Stoe IPDS software (Darmstadt, Germany)'
_computing_molecular_graphics
;ORTEP (M. N. Burnett, C. K. Johnson, ORTEP-III: Oak Ridge Thermal Ellipsoid
 Plot Program for Crystal Structure Illustrations, Oak Ridge National
 Laboratory Report ORNL-6895, 1996). Windows version (L. J. Farrugia, Univ.
 Glasgow) used --- SCHAKAL (E. Keller, University of  Freiburg (Breisgau),
 Germany, 1995).
;
_computing_publication_material
;PLATON (A. L. Spek, Acta Crystallogr, Sect. A, 1990, 46, C34, 1995 version).
--- T.B.Cohen, Pure Appl. Chem. 1996,68,2339-2359 (atomic masses).
;
_computing_structure_refinement 'SHELXL-97 (G. M. Sheldrick. University of G\"ottingen, 97-2 version)'
_computing_structure_solution
;
SIR97 (Cascarano et al.,Acta Crystallogr., Sect A, 1996, C79)
;
_diffrn_ambient_temperature 200(3)
_diffrn_measured_fraction_theta_full 0.924
_diffrn_measured_fraction_theta_max 0.924
_diffrn_measurement_device 'image-plate area detector'
_diffrn_measurement_device_type 'Stoe IPDS'
_diffrn_measurement_method 'area detection'
_diffrn_radiation_collimation '0.5 mm collimator'
_diffrn_radiation_monochromator graphite
_diffrn_radiation_source 'fine-focus sealed tube'
_diffrn_radiation_type MoK\a
_diffrn_radiation_wavelength 0.71073
_diffrn_reflns_av_R_equivalents 0.0527
_diffrn_reflns_av_sigmaI/netI 0.0599
_diffrn_reflns_limit_h_max 11
_diffrn_reflns_limit_h_min -11
_diffrn_reflns_limit_k_max 13
_diffrn_reflns_limit_k_min -13
_diffrn_reflns_limit_l_max 14
_diffrn_reflns_limit_l_min -14
_diffrn_reflns_number 8528
_diffrn_reflns_theta_full 27.85
_diffrn_reflns_theta_max 27.85
_diffrn_reflns_theta_min 2.08
_diffrn_source_current 50_mA
_diffrn_source_power 2.75_kW
_diffrn_source_type 'Spellman DF4 Series'
_diffrn_source_voltage 55_kV
_exptl_absorpt_coefficient_mu 13.362
_exptl_absorpt_correction_T_max 0.7453
_exptl_absorpt_correction_T_min 0.1027
_exptl_absorpt_correction_type numerical
_exptl_absorpt_process_details 'XRed, rev. 1.09, Stoe (Darmstadt, Germany)'
_exptl_crystal_colour brown
_exptl_crystal_density_diffrn 2.6801(5)
_exptl_crystal_density_method 'not measured'
_exptl_crystal_description needle
_exptl_crystal_F_000 712
_exptl_crystal_size_max 0.45
_exptl_crystal_size_mid 0.15
_exptl_crystal_size_min 0.02
_refine_diff_density_max 1.956
_refine_diff_density_min -1.626
_refine_diff_density_rms 0.252
_refine_ls_extinction_method none
_refine_ls_goodness_of_fit_ref 0.994
_refine_ls_hydrogen_treatment constr
_refine_ls_matrix_type full
_refine_ls_number_parameters 211
_refine_ls_number_reflns 4211
_refine_ls_number_restraints 0
_refine_ls_restrained_S_all 0.994
_refine_ls_R_factor_all 0.0415
_refine_ls_R_factor_gt 0.0339
_refine_ls_shift/su_max 0.001
_refine_ls_shift/su_mean 0.000
_refine_ls_structure_factor_coef Fsqd
_refine_ls_weighting_scheme calc
_refine_ls_wR_factor_gt 0.0803
_refine_ls_wR_factor_ref 0.0829
_reflns_number_gt 3564
_reflns_number_total 4211
_reflns_threshold_expression >2sigma(I)
_cod_data_source_file b004262p.txt
_cod_data_source_block e093
_cod_original_cell_volume 958.26(17)
_cod_database_code 7009901
_kl_diffrn_detector_area_phi_start 0.0
_kl_diffrn_detector_area_phi_end 185.0
_kl_diffrn_detector_area_phi_incr 1.2
_kl_diffrn_detector_area_expos_time 2.00_min
_kl_diffrn_detector_area_plate_dist 60.0_mm
_kl_diffrn_detector_area_eff_mos_spread 0.010
_kl_diffrn_detector_area_profile_funct dynamic
_kl_diffrn_detector_area_profile_min 11
_kl_diffrn_detector_area_profile_max 27
_kl_archive_shelxl_comment 'release 97-2'
_kl_archive_shelxl_res
;
TITL  e093 in P -1
CELL  0.71073   8.9917  10.5637  10.9076  111.142   91.800   96.043
ZERR      2.0   0.0009   0.0011   0.0011    0.011    0.012    0.012
LATT  1
SFAC    C   H   O   BR  RU  RE
UNIT    30  36   6   6   2   2
L.S.      14
FMAP      2
PLAN     -25
TEMP -73
ACTA
BOND $H
CONF
WGHT    0.048200
FVAR       0.31039
RE    6    0.844660    0.207954    0.295975    11.00000    0.01952    0.01581 =
         0.01961    0.00807    0.00293    0.00300
RU    5    0.620930   -0.097244    0.218347    11.00000    0.01674    0.01407 =
         0.01426    0.00779    0.00283    0.00422
BR1   4    0.552465    0.146983    0.283313    11.00000    0.02209    0.02221 =
         0.03951    0.01353    0.00598    0.00823
BR2   4    0.804113   -0.012853    0.080472    11.00000    0.03463    0.02560 =
         0.02313    0.01010    0.00832    0.00192
BR3   4    0.829626    0.021272    0.401727    11.00000    0.03010    0.02804 =
         0.02621    0.01521   -0.00153    0.00180
C1    1    0.841624    0.339926    0.213163    11.00000    0.02218    0.01897 =
         0.02507    0.00095    0.00196    0.00124
O1    3    0.839760    0.419200    0.167612    11.00000    0.04273    0.03312 =
         0.04666    0.02535    0.00456    0.00530
C2    1    1.058064    0.223782    0.295098    11.00000    0.02799    0.02277 =
         0.02121    0.01178    0.00199    0.00709
O2    3    1.184501    0.232187    0.295050    11.00000    0.02550    0.04673 =
         0.04788    0.02331    0.00439    0.00713
C3    1    0.859783    0.351707    0.464033    11.00000    0.03053    0.01504 =
         0.02374    0.00589    0.00235    0.00045
O3    3    0.868813    0.435663    0.565072    11.00000    0.05802    0.03040 =
         0.03293    0.00080    0.01122   -0.00108
C11   1    0.589826   -0.263729    0.291930    11.00000    0.02096    0.01980 =
         0.02058    0.01658    0.00184    0.00272
C111  1    0.671145   -0.279576    0.406324    11.00000    0.03046    0.02734 =
         0.02335    0.01593    0.00030    0.00476
AFIX  23
H11A  2    0.666174   -0.198340    0.487121    11.00000   -1.20000
H11B  2    0.777933   -0.287691    0.389494    11.00000   -1.20000
AFIX   0
C211  1    0.597385   -0.408896    0.425081    11.00000    0.04132    0.03025 =
         0.03890    0.02557    0.00646    0.00774
AFIX 137
H21A  2    0.489316   -0.405091    0.431044    11.00000   -1.50000
H21B  2    0.641232   -0.413978    0.506321    11.00000   -1.50000
H21C  2    0.614625   -0.489988    0.349822    11.00000   -1.50000
AFIX   0
C21   1    0.458850   -0.196543    0.309602    11.00000    0.02236    0.01960 =
         0.01856    0.00797    0.00525    0.00417
AFIX  43
H21   2    0.421128   -0.163694    0.394318    11.00000   -1.20000
AFIX   0
C31   1    0.384103   -0.178070    0.202483    11.00000    0.01750    0.01324 =
         0.02364    0.00576    0.00271   -0.00061
C131  1    0.244627   -0.105887    0.222348    11.00000    0.02245    0.02781 =
         0.03422    0.01551    0.00576    0.01096
AFIX  23
H13A  2    0.238153   -0.056972    0.160538    11.00000   -1.20000
H13B  2    0.249024   -0.038105    0.313455    11.00000   -1.20000
AFIX   0
C231  1    0.107400   -0.212600    0.197311    11.00000    0.01835    0.04516 =
         0.05910    0.01362    0.00412    0.00552
AFIX 137
H23A  2    0.110429   -0.285364    0.111104    11.00000   -1.50000
H23B  2    0.016074   -0.169188    0.198525    11.00000   -1.50000
H23C  2    0.107628   -0.251732    0.266238    11.00000   -1.50000
AFIX   0
C41   1    0.441537   -0.224987    0.076733    11.00000    0.02037    0.02070 =
         0.01890    0.00785   -0.00106   -0.00343
AFIX  43
H41   2    0.394112   -0.208677    0.005720    11.00000   -1.20000
AFIX   0
C51   1    0.570537   -0.296846    0.055565    11.00000    0.02509    0.01598 =
         0.01905    0.00760    0.00639    0.00201
C151  1    0.623885   -0.348819   -0.080525    11.00000    0.03739    0.02807 =
         0.01505    0.00441    0.00396    0.00229
AFIX  23
H15A  2    0.632867   -0.272721   -0.113589    11.00000   -1.20000
H15B  2    0.546064   -0.420590   -0.138649    11.00000   -1.20000
AFIX   0
C251  1    0.770396   -0.406653   -0.093229    11.00000    0.05027    0.03972 =
         0.03213    0.01472    0.01705    0.02452
AFIX 137
H25A  2    0.849760   -0.335856   -0.039008    11.00000   -1.50000
H25B  2    0.794429   -0.437902   -0.185642    11.00000   -1.50000
H25C  2    0.762766   -0.484003   -0.063342    11.00000   -1.50000
AFIX   0
C61   1    0.642501   -0.313864    0.164275    11.00000    0.02510    0.01038 =
         0.02365    0.00809    0.00420    0.00305
AFIX  43
H61   2    0.728934   -0.360360    0.151527    11.00000   -1.20000
HKLF      4
END
;
_kl_archive_schakal_comment 'release 99 for Win32 systems'

loop_
_symmetry_equiv_pos_as_xyz
'x, y, z'
'-x, -y, -z'

loop_
_atom_site_label
_atom_site_type_symbol
_atom_site_fract_x
_atom_site_fract_y
_atom_site_fract_z
_atom_site_U_iso_or_equiv
_atom_site_adp_type
_atom_site_occupancy
_atom_site_symmetry_multiplicity
_atom_site_calc_flag
_atom_site_refinement_flags
_atom_site_disorder_assembly
_atom_site_disorder_group
Re Re 0.84466(2) 0.20795(2) 0.29598(3) 0.01778(8) Uani 1 1 d . . .
Ru Ru 0.62093(5) -0.09724(5) 0.21835(5) 0.01408(11) Uani 1 1 d . . .
Br1 Br 0.55246(6) 0.14698(7) 0.28331(8) 0.02681(16) Uani 1 1 d . . .
Br2 Br 0.80411(7) -0.01285(7) 0.08047(7) 0.02746(15) Uani 1 1 d . . .
Br3 Br 0.82963(7) 0.02127(7) 0.40173(7) 0.02687(15) Uani 1 1 d . . .
C1 C 0.8416(7) 0.3399(7) 0.2132(7) 0.0242(14) Uani 1 1 d . . .
O1 O 0.8398(6) 0.4192(6) 0.1676(6) 0.0378(13) Uani 1 1 d . . .
C2 C 1.0581(7) 0.2238(7) 0.2951(7) 0.0226(13) Uani 1 1 d . . .
O2 O 1.1845(5) 0.2322(6) 0.2950(6) 0.0381(13) Uani 1 1 d . . .
C3 C 0.8598(7) 0.3517(7) 0.4640(7) 0.0236(14) Uani 1 1 d . . .
O3 O 0.8688(7) 0.4357(6) 0.5651(6) 0.0438(14) Uani 1 1 d . . .
C11 C 0.5898(6) -0.2637(6) 0.2919(7) 0.0179(12) Uani 1 1 d . . .
C111 C 0.6711(7) -0.2796(7) 0.4063(7) 0.0251(14) Uani 1 1 d . . .
H11A H 0.6662 -0.1983 0.4871 0.030 Uiso 1 1 calc R . .
H11B H 0.7779 -0.2877 0.3895 0.030 Uiso 1 1 calc R . .
C211 C 0.5974(8) -0.4089(8) 0.4251(9) 0.0329(17) Uani 1 1 d . . .
H21A H 0.4893 -0.4051 0.4310 0.049 Uiso 1 1 calc R . .
H21B H 0.6412 -0.4140 0.5063 0.049 Uiso 1 1 calc R . .
H21C H 0.6146 -0.4900 0.3498 0.049 Uiso 1 1 calc R . .
C21 C 0.4589(6) -0.1965(6) 0.3096(7) 0.0197(13) Uani 1 1 d . . .
H21 H 0.4211 -0.1637 0.3943 0.024 Uiso 1 1 calc R . .
C31 C 0.3841(6) -0.1781(6) 0.2025(7) 0.0186(12) Uani 1 1 d . . .
C131 C 0.2446(7) -0.1059(7) 0.2223(8) 0.0263(15) Uani 1 1 d . . .
H13A H 0.2382 -0.0570 0.1605 0.032 Uiso 1 1 calc R . .
H13B H 0.2490 -0.0381 0.3135 0.032 Uiso 1 1 calc R . .
C231 C 0.1074(7) -0.2126(9) 0.1973(10) 0.042(2) Uani 1 1 d . . .
H23A H 0.1104 -0.2854 0.1111 0.063 Uiso 1 1 calc R . .
H23B H 0.0161 -0.1692 0.1985 0.063 Uiso 1 1 calc R . .
H23C H 0.1076 -0.2517 0.2662 0.063 Uiso 1 1 calc R . .
C41 C 0.4415(6) -0.2250(6) 0.0767(7) 0.0203(13) Uani 1 1 d . . .
H41 H 0.3941 -0.2087 0.0057 0.024 Uiso 1 1 calc R . .
C51 C 0.5705(6) -0.2968(6) 0.0556(7) 0.0196(13) Uani 1 1 d . . .
C151 C 0.6239(8) -0.3488(8) -0.0805(7) 0.0279(15) Uani 1 1 d . . .
H15A H 0.6329 -0.2727 -0.1136 0.033 Uiso 1 1 calc R . .
H15B H 0.5461 -0.4206 -0.1386 0.033 Uiso 1 1 calc R . .
C251 C 0.7704(9) -0.4067(9) -0.0932(8) 0.0385(19) Uani 1 1 d . . .
H25A H 0.8498 -0.3359 -0.0390 0.058 Uiso 1 1 calc R . .
H25B H 0.7944 -0.4379 -0.1856 0.058 Uiso 1 1 calc R . .
H25C H 0.7628 -0.4840 -0.0633 0.058 Uiso 1 1 calc R . .
C61 C 0.6425(6) -0.3139(6) 0.1643(7) 0.0191(13) Uani 1 1 d . . .
H61 H 0.7289 -0.3604 0.1515 0.023 Uiso 1 1 calc R . .

loop_
_atom_site_aniso_label
_atom_site_aniso_U_11
_atom_site_aniso_U_22
_atom_site_aniso_U_33
_atom_site_aniso_U_23
_atom_site_aniso_U_13
_atom_site_aniso_U_12
Re 0.01952(12) 0.01581(13) 0.01961(16) 0.00807(11) 0.00293(9) 0.00300(8)
Ru 0.0167(2) 0.0141(2) 0.0143(3) 0.0078(2) 0.00283(17) 0.00422(16)
Br1 0.0221(3) 0.0222(3) 0.0395(5) 0.0135(3) 0.0060(3) 0.0082(2)
Br2 0.0346(3) 0.0256(3) 0.0231(4) 0.0101(3) 0.0083(3) 0.0019(3)
Br3 0.0301(3) 0.0280(3) 0.0262(4) 0.0152(3) -0.0015(3) 0.0018(3)
C1 0.022(3) 0.019(3) 0.025(4) 0.001(3) 0.002(2) 0.001(2)
O1 0.043(3) 0.033(3) 0.047(4) 0.025(3) 0.005(2) 0.005(2)
C2 0.028(3) 0.023(3) 0.021(4) 0.012(3) 0.002(2) 0.007(2)
O2 0.026(2) 0.047(3) 0.048(4) 0.023(3) 0.004(2) 0.007(2)
C3 0.031(3) 0.015(3) 0.024(4) 0.006(3) 0.002(3) 0.000(2)
O3 0.058(3) 0.030(3) 0.033(4) 0.001(3) 0.011(3) -0.001(3)
C11 0.021(3) 0.020(3) 0.021(4) 0.017(3) 0.002(2) 0.003(2)
C111 0.030(3) 0.027(3) 0.023(4) 0.016(3) 0.000(3) 0.005(3)
C211 0.041(4) 0.030(4) 0.039(5) 0.026(4) 0.006(3) 0.008(3)
C21 0.022(3) 0.020(3) 0.019(4) 0.008(3) 0.005(2) 0.004(2)
C31 0.018(2) 0.013(3) 0.024(4) 0.006(3) 0.003(2) -0.001(2)
C131 0.022(3) 0.028(3) 0.034(4) 0.016(3) 0.006(3) 0.011(3)
C231 0.018(3) 0.045(5) 0.059(6) 0.014(5) 0.004(3) 0.006(3)
C41 0.020(3) 0.021(3) 0.019(4) 0.008(3) -0.001(2) -0.003(2)
C51 0.025(3) 0.016(3) 0.019(4) 0.008(3) 0.006(2) 0.002(2)
C151 0.037(3) 0.028(4) 0.015(4) 0.004(3) 0.004(3) 0.002(3)
C251 0.050(4) 0.040(4) 0.032(5) 0.015(4) 0.017(4) 0.025(4)
C61 0.025(3) 0.010(3) 0.024(4) 0.008(3) 0.004(2) 0.003(2)

loop_
_atom_type_symbol
_atom_type_description
_atom_type_scat_dispersion_real
_atom_type_scat_dispersion_imag
_atom_type_scat_source
C C 0.0033 0.0016 'International Tables Vol C Tables 4.2.6.8 and 6.1.1.4'
H H 0.0000 0.0000 'International Tables Vol C Tables 4.2.6.8 and 6.1.1.4'
O O 0.0106 0.0060 'International Tables Vol C Tables 4.2.6.8 and 6.1.1.4'
Br Br -0.2901 2.4595 'International Tables Vol C Tables 4.2.6.8 and 6.1.1.4'
Ru Ru -1.2594 0.8363 'International Tables Vol C Tables 4.2.6.8 and 6.1.1.4'
Re Re -1.0185 7.2310 'International Tables Vol C Tables 4.2.6.8 and 6.1.1.4'

loop_
_exptl_crystal_face_index_h
_exptl_crystal_face_index_k
_exptl_crystal_face_index_l
_exptl_crystal_face_perp_dist
1 0 0 0.0560
-1 0 0 0.0960
-2 1 -2 0.1890
0 1 0 0.0120
0 -1 0 0.0080
0 0 1 0.2000
0 0 -1 0.2600
-2 -2 3 0.1660

loop_
_geom_angle_atom_site_label_1
_geom_angle_atom_site_label_2
_geom_angle_atom_site_label_3
_geom_angle
_geom_angle_site_symmetry_1
_geom_angle_site_symmetry_3
_geom_angle_publ_flag
C3 Re C2 90.4(3) . . ?
C3 Re C1 89.7(3) . . ?
C2 Re C1 89.7(3) . . ?
C3 Re Br3 92.00(19) . . ?
C2 Re Br3 93.97(18) . . ?
C1 Re Br3 175.99(19) . . ?
C3 Re Br1 95.81(18) . . ?
C2 Re Br1 171.5(2) . . ?
C1 Re Br1 96.08(18) . . ?
Br3 Re Br1 80.14(2) . . ?
C3 Re Br2 171.74(18) . . ?
C2 Re Br2 93.6(2) . . ?
C1 Re Br2 97.5(2) . . ?
Br3 Re Br2 80.53(2) . . ?
Br1 Re Br2 79.51(3) . . ?
C41 Ru C21 68.6(2) . . ?
C41 Ru C11 81.7(2) . . ?
C21 Ru C11 38.1(2) . . ?
C41 Ru C61 68.3(2) . . ?
C21 Ru C61 68.1(2) . . ?
C11 Ru C61 37.9(2) . . ?
C41 Ru C31 37.9(2) . . ?
C21 Ru C31 37.8(2) . . ?
C11 Ru C31 68.7(2) . . ?
C61 Ru C31 80.5(2) . . ?
C41 Ru C51 38.3(2) . . ?
C21 Ru C51 81.0(2) . . ?
C11 Ru C51 68.7(2) . . ?
C61 Ru C51 37.5(2) . . ?
C31 Ru C51 68.6(2) . . ?
C41 Ru Br3 170.22(17) . . ?
C21 Ru Br3 103.68(18) . . ?
C11 Ru Br3 88.56(17) . . ?
C61 Ru Br3 103.63(18) . . ?
C31 Ru Br3 137.45(18) . . ?
C51 Ru Br3 136.79(16) . . ?
C41 Ru Br1 105.07(17) . . ?
C21 Ru Br1 104.33(16) . . ?
C11 Ru Br1 137.36(17) . . ?
C61 Ru Br1 171.19(15) . . ?
C31 Ru Br1 90.70(15) . . ?
C51 Ru Br1 139.03(17) . . ?
Br3 Ru Br1 82.30(3) . . ?
C41 Ru Br2 104.41(16) . . ?
C21 Ru Br2 171.51(18) . . ?
C11 Ru Br2 138.28(15) . . ?
C61 Ru Br2 105.21(15) . . ?
C31 Ru Br2 137.86(18) . . ?
C51 Ru Br2 90.51(14) . . ?
Br3 Ru Br2 82.77(3) . . ?
Br1 Ru Br2 81.82(3) . . ?
Ru Br1 Re 82.50(2) . . ?
Ru Br2 Re 82.43(3) . . ?
Ru Br3 Re 82.84(2) . . ?
O1 C1 Re 178.4(6) . . ?
O2 C2 Re 179.3(6) . . ?
O3 C3 Re 178.8(6) . . ?
C61 C11 C21 118.6(6) . . ?
C61 C11 C111 120.8(5) . . ?
C21 C11 C111 120.6(6) . . ?
C61 C11 Ru 71.1(3) . . ?
C21 C11 Ru 70.9(3) . . ?
C111 C11 Ru 129.1(5) . . ?
C11 C111 C211 108.8(6) . . ?
C11 C111 H11A 109.9 . . ?
C211 C111 H11A 109.9 . . ?
C11 C111 H11B 109.9 . . ?
C211 C111 H11B 109.9 . . ?
H11A C111 H11B 108.3 . . ?
C111 C211 H21A 109.5 . . ?
C111 C211 H21B 109.5 . . ?
H21A C211 H21B 109.5 . . ?
C111 C211 H21C 109.5 . . ?
H21A C211 H21C 109.5 . . ?
H21B C211 H21C 109.5 . . ?
C31 C21 C11 120.7(6) . . ?
C31 C21 Ru 71.5(3) . . ?
C11 C21 Ru 71.0(3) . . ?
C31 C21 H21 119.6 . . ?
C11 C21 H21 119.6 . . ?
Ru C21 H21 130.5 . . ?
C21 C31 C41 119.7(5) . . ?
C21 C31 C131 120.3(6) . . ?
C41 C31 C131 119.9(6) . . ?
C21 C31 Ru 70.7(3) . . ?
C41 C31 Ru 70.2(3) . . ?
C131 C31 Ru 130.7(4) . . ?
C31 C131 C231 108.6(6) . . ?
C31 C131 H13A 110.0 . . ?
C231 C131 H13A 110.0 . . ?
C31 C131 H13B 110.0 . . ?
C231 C131 H13B 110.0 . . ?
H13A C131 H13B 108.3 . . ?
C131 C231 H23A 109.5 . . ?
C131 C231 H23B 109.5 . . ?
H23A C231 H23B 109.5 . . ?
C131 C231 H23C 109.5 . . ?
H23A C231 H23C 109.5 . . ?
H23B C231 H23C 109.5 . . ?
C31 C41 C51 120.6(6) . . ?
C31 C41 Ru 71.8(4) . . ?
C51 C41 Ru 72.3(4) . . ?
C31 C41 H41 119.7 . . ?
C51 C41 H41 119.7 . . ?
Ru C41 H41 128.5 . . ?
C61 C51 C41 118.3(6) . . ?
C61 C51 C151 123.1(6) . . ?
C41 C51 C151 118.6(6) . . ?
C61 C51 Ru 70.3(4) . . ?
C41 C51 Ru 69.5(4) . . ?
C151 C51 Ru 131.3(4) . . ?
C51 C151 C251 116.1(6) . . ?
C51 C151 H15A 108.3 . . ?
C251 C151 H15A 108.3 . . ?
C51 C151 H15B 108.3 . . ?
C251 C151 H15B 108.3 . . ?
H15A C151 H15B 107.4 . . ?
C151 C251 H25A 109.5 . . ?
C151 C251 H25B 109.5 . . ?
H25A C251 H25B 109.5 . . ?
C151 C251 H25C 109.5 . . ?
H25A C251 H25C 109.5 . . ?
H25B C251 H25C 109.5 . . ?
C51 C61 C11 122.0(5) . . ?
C51 C61 Ru 72.1(4) . . ?
C11 C61 Ru 71.0(3) . . ?
C51 C61 H61 119.0 . . ?
C11 C61 H61 119.0 . . ?
Ru C61 H61 130.7 . . ?

loop_
_geom_bond_atom_site_label_1
_geom_bond_atom_site_label_2
_geom_bond_distance
_geom_bond_site_symmetry_2
_geom_bond_publ_flag
Re C3 1.902(7) . ?
Re C2 1.909(6) . ?
Re C1 1.917(7) . ?
Re Br3 2.6139(7) . ?
Re Br1 2.6256(7) . ?
Re Br2 2.6289(9) . ?
Ru C41 2.166(6) . ?
Ru C21 2.177(6) . ?
Ru C11 2.178(5) . ?
Ru C61 2.179(6) . ?
Ru C31 2.187(5) . ?
Ru C51 2.203(7) . ?
Ru Br3 2.5598(10) . ?
Ru Br1 2.5652(8) . ?
Ru Br2 2.5657(8) . ?
C1 O1 1.118(8) . ?
C2 O2 1.131(7) . ?
C3 O3 1.132(9) . ?
C11 C61 1.416(9) . ?
C11 C21 1.421(8) . ?
C11 C111 1.496(9) . ?
C111 C211 1.539(9) . ?
C111 H11A 0.9900 . ?
C111 H11B 0.9900 . ?
C211 H21A 0.9800 . ?
C211 H21B 0.9800 . ?
C211 H21C 0.9800 . ?
C21 C31 1.413(9) . ?
C21 H21 0.9500 . ?
C31 C41 1.415(9) . ?
C31 C131 1.517(8) . ?
C131 C231 1.527(10) . ?
C131 H13A 0.9900 . ?
C131 H13B 0.9900 . ?
C231 H23A 0.9800 . ?
C231 H23B 0.9800 . ?
C231 H23C 0.9800 . ?
C41 C51 1.432(8) . ?
C41 H41 0.9500 . ?
C51 C61 1.410(9) . ?
C51 C151 1.499(9) . ?
C151 C251 1.499(10) . ?
C151 H15A 0.9900 . ?
C151 H15B 0.9900 . ?
C251 H25A 0.9800 . ?
C251 H25B 0.9800 . ?
C251 H25C 0.9800 . ?
C61 H61 0.9500 . ?

loop_
_geom_contact_atom_site_label_1
_geom_contact_atom_site_label_2
_geom_contact_distance
_geom_contact_site_symmetry_1
_geom_contact_site_symmetry_2
_geom_contact_publ_flag
Re Ru 3.4229 . . ?

loop_
_geom_hbond_atom_site_label_D
_geom_hbond_atom_site_label_H
_geom_hbond_atom_site_label_A
_geom_hbond_distance_DH
_geom_hbond_distance_HA
_geom_hbond_distance_DA
_geom_hbond_angle_DHA
_geom_hbond_site_symmetry_A
_geom_hbond_publ_flag
? ? ? ? ? ? ? ? ?

loop_
_geom_torsion_atom_site_label_1
_geom_torsion_atom_site_label_2
_geom_torsion_atom_site_label_3
_geom_torsion_atom_site_label_4
_geom_torsion
_geom_torsion_site_symmetry_1
_geom_torsion_site_symmetry_2
_geom_torsion_site_symmetry_3
_geom_torsion_site_symmetry_4
_geom_torsion_publ_flag
C41 Ru Br1 Re -145.20(16) . . . . ?
C21 Ru Br1 Re 143.58(18) . . . . ?
C11 Ru Br1 Re 120.8(2) . . . . ?
C61 Ru Br1 Re 174.2(12) . . . . ?
C31 Ru Br1 Re 179.25(18) . . . . ?
C51 Ru Br1 Re -123.7(2) . . . . ?
Br3 Ru Br1 Re 41.36(2) . . . . ?
Br2 Ru Br1 Re -42.39(2) . . . . ?
C3 Re Br1 Ru -131.6(2) . . . . ?
C2 Re Br1 Ru 5.7(14) . . . . ?
C1 Re Br1 Ru 138.1(2) . . . . ?
Br3 Re Br1 Ru -40.61(2) . . . . ?
Br2 Re Br1 Ru 41.48(2) . . . . ?
C41 Ru Br2 Re 145.88(17) . . . . ?
C21 Ru Br2 Re 179.3(11) . . . . ?
C11 Ru Br2 Re -120.5(3) . . . . ?
C61 Ru Br2 Re -143.10(18) . . . . ?
C31 Ru Br2 Re 124.3(2) . . . . ?
C51 Ru Br2 Re -178.07(16) . . . . ?
Br3 Ru Br2 Re -40.88(2) . . . . ?
Br1 Ru Br2 Re 42.33(2) . . . . ?
C3 Re Br2 Ru 14.6(14) . . . . ?
C2 Re Br2 Ru 133.57(19) . . . . ?
C1 Re Br2 Ru -136.30(18) . . . . ?
Br3 Re Br2 Ru 40.14(2) . . . . ?
Br1 Re Br2 Ru -41.48(2) . . . . ?
C41 Ru Br3 Re 178.9(9) . . . . ?
C21 Ru Br3 Re -144.50(16) . . . . ?
C11 Ru Br3 Re -179.78(15) . . . . ?
C61 Ru Br3 Re 145.09(16) . . . . ?
C31 Ru Br3 Re -124.1(2) . . . . ?
C51 Ru Br3 Re 124.1(2) . . . . ?
Br1 Ru Br3 Re -41.55(2) . . . . ?
Br2 Ru Br3 Re 41.12(2) . . . . ?
C3 Re Br3 Ru 136.23(19) . . . . ?
C2 Re Br3 Ru -133.2(2) . . . . ?
C1 Re Br3 Ru 21(3) . . . . ?
Br1 Re Br3 Ru 40.68(2) . . . . ?
Br2 Re Br3 Ru -40.21(2) . . . . ?
C3 Re C1 O1 -6(20) . . . . ?
C2 Re C1 O1 -96(20) . . . . ?
Br3 Re C1 O1 109(20) . . . . ?
Br1 Re C1 O1 90(20) . . . . ?
Br2 Re C1 O1 170(20) . . . . ?
C3 Re C2 O2 95(71) . . . . ?
C1 Re C2 O2 -176(100) . . . . ?
Br3 Re C2 O2 3(71) . . . . ?
Br1 Re C2 O2 -43(72) . . . . ?
Br2 Re C2 O2 -78(71) . . . . ?
C2 Re C3 O3 -91(28) . . . . ?
C1 Re C3 O3 180(100) . . . . ?
Br3 Re C3 O3 3(28) . . . . ?
Br1 Re C3 O3 84(28) . . . . ?
Br2 Re C3 O3 29(29) . . . . ?
C41 Ru C11 C61 65.2(4) . . . . ?
C21 Ru C11 C61 130.9(6) . . . . ?
C31 Ru C11 C61 102.3(4) . . . . ?
C51 Ru C11 C61 27.9(4) . . . . ?
Br3 Ru C11 C61 -114.6(3) . . . . ?
Br1 Ru C11 C61 168.4(3) . . . . ?
Br2 Ru C11 C61 -37.1(5) . . . . ?
C41 Ru C11 C21 -65.7(4) . . . . ?
C61 Ru C11 C21 -130.9(6) . . . . ?
C31 Ru C11 C21 -28.6(4) . . . . ?
C51 Ru C11 C21 -103.0(4) . . . . ?
Br3 Ru C11 C21 114.5(4) . . . . ?
Br1 Ru C11 C21 37.5(5) . . . . ?
Br2 Ru C11 C21 -168.0(3) . . . . ?
C41 Ru C11 C111 -180.0(6) . . . . ?
C21 Ru C11 C111 -114.3(7) . . . . ?
C61 Ru C11 C111 114.8(7) . . . . ?
C31 Ru C11 C111 -143.0(6) . . . . ?
C51 Ru C11 C111 142.6(6) . . . . ?
Br3 Ru C11 C111 0.2(5) . . . . ?
Br1 Ru C11 C111 -76.8(6) . . . . ?
Br2 Ru C11 C111 77.7(6) . . . . ?
C61 C11 C111 C211 -95.3(7) . . . . ?
C21 C11 C111 C211 85.4(7) . . . . ?
Ru C11 C111 C211 174.8(4) . . . . ?
C61 C11 C21 C31 -1.1(9) . . . . ?
C111 C11 C21 C31 178.3(6) . . . . ?
Ru C11 C21 C31 53.5(5) . . . . ?
C61 C11 C21 Ru -54.5(5) . . . . ?
C111 C11 C21 Ru 124.8(6) . . . . ?
C41 Ru C21 C31 -28.8(4) . . . . ?
C11 Ru C21 C31 -133.2(6) . . . . ?
C61 Ru C21 C31 -103.2(4) . . . . ?
C51 Ru C21 C31 -66.5(4) . . . . ?
Br3 Ru C21 C31 157.4(3) . . . . ?
Br1 Ru C21 C31 72.0(4) . . . . ?
Br2 Ru C21 C31 -63.8(12) . . . . ?
C41 Ru C21 C11 104.4(4) . . . . ?
C61 Ru C21 C11 30.0(4) . . . . ?
C31 Ru C21 C11 133.2(6) . . . . ?
C51 Ru C21 C11 66.8(4) . . . . ?
Br3 Ru C21 C11 -69.4(4) . . . . ?
Br1 Ru C21 C11 -154.8(3) . . . . ?
Br2 Ru C21 C11 69.4(12) . . . . ?
C11 C21 C31 C41 -1.0(9) . . . . ?
Ru C21 C31 C41 52.3(5) . . . . ?
C11 C21 C31 C131 -179.8(5) . . . . ?
Ru C21 C31 C131 -126.6(5) . . . . ?
C11 C21 C31 Ru -53.3(5) . . . . ?
C41 Ru C31 C21 133.1(5) . . . . ?
C11 Ru C31 C21 28.8(4) . . . . ?
C61 Ru C31 C21 66.4(4) . . . . ?
C51 Ru C31 C21 103.4(4) . . . . ?
Br3 Ru C31 C21 -33.5(5) . . . . ?
Br1 Ru C31 C21 -112.8(3) . . . . ?
Br2 Ru C31 C21 168.6(3) . . . . ?
C21 Ru C31 C41 -133.1(5) . . . . ?
C11 Ru C31 C41 -104.3(4) . . . . ?
C61 Ru C31 C41 -66.7(4) . . . . ?
C51 Ru C31 C41 -29.7(4) . . . . ?
Br3 Ru C31 C41 -166.6(3) . . . . ?
Br1 Ru C31 C41 114.0(3) . . . . ?
Br2 Ru C31 C41 35.5(4) . . . . ?
C41 Ru C31 C131 -113.0(8) . . . . ?
C21 Ru C31 C131 113.9(8) . . . . ?
C11 Ru C31 C131 142.7(7) . . . . ?
C61 Ru C31 C131 -179.7(7) . . . . ?
C51 Ru C31 C131 -142.7(7) . . . . ?
Br3 Ru C31 C131 80.4(7) . . . . ?
Br1 Ru C31 C131 1.0(6) . . . . ?
Br2 Ru C31 C131 -77.5(7) . . . . ?
C21 C31 C131 C231 -90.6(8) . . . . ?
C41 C31 C131 C231 90.6(7) . . . . ?
Ru C31 C131 C231 179.5(5) . . . . ?
C21 C31 C41 C51 3.0(9) . . . . ?
C131 C31 C41 C51 -178.2(5) . . . . ?
Ru C31 C41 C51 55.5(5) . . . . ?
C21 C31 C41 Ru -52.5(5) . . . . ?
C131 C31 C41 Ru 126.3(5) . . . . ?
C21 Ru C41 C31 28.7(3) . . . . ?
C11 Ru C41 C31 65.9(4) . . . . ?
C61 Ru C41 C31 102.8(4) . . . . ?
C51 Ru C41 C31 131.8(5) . . . . ?
Br3 Ru C41 C31 67.2(11) . . . . ?
Br1 Ru C41 C31 -71.0(4) . . . . ?
Br2 Ru C41 C31 -156.3(3) . . . . ?
C21 Ru C41 C51 -103.1(4) . . . . ?
C11 Ru C41 C51 -66.0(4) . . . . ?
C61 Ru C41 C51 -29.0(3) . . . . ?
C31 Ru C41 C51 -131.8(5) . . . . ?
Br3 Ru C41 C51 -64.7(10) . . . . ?
Br1 Ru C41 C51 157.1(3) . . . . ?
Br2 Ru C41 C51 71.9(3) . . . . ?
C31 C41 C51 C61 -2.9(9) . . . . ?
Ru C41 C51 C61 52.4(5) . . . . ?
C31 C41 C51 C151 177.9(6) . . . . ?
Ru C41 C51 C151 -126.8(6) . . . . ?
C31 C41 C51 Ru -55.3(5) . . . . ?
C41 Ru C51 C61 -132.2(5) . . . . ?
C21 Ru C51 C61 -65.6(3) . . . . ?
C11 Ru C51 C61 -28.1(3) . . . . ?
C31 Ru C51 C61 -102.7(4) . . . . ?
Br3 Ru C51 C61 34.8(4) . . . . ?
Br1 Ru C51 C61 -167.2(2) . . . . ?
Br2 Ru C51 C61 114.8(3) . . . . ?
C21 Ru C51 C41 66.6(4) . . . . ?
C11 Ru C51 C41 104.1(4) . . . . ?
C61 Ru C51 C41 132.2(5) . . . . ?
C31 Ru C51 C41 29.5(3) . . . . ?
Br3 Ru C51 C41 167.0(3) . . . . ?
Br1 Ru C51 C41 -34.9(4) . . . . ?
Br2 Ru C51 C41 -113.0(3) . . . . ?
C41 Ru C51 C151 110.5(7) . . . . ?
C21 Ru C51 C151 177.1(6) . . . . ?
C11 Ru C51 C151 -145.4(7) . . . . ?
C61 Ru C51 C151 -117.2(7) . . . . ?
C31 Ru C51 C151 140.0(7) . . . . ?
Br3 Ru C51 C151 -82.4(7) . . . . ?
Br1 Ru C51 C151 75.6(6) . . . . ?
Br2 Ru C51 C151 -2.5(6) . . . . ?
C61 C51 C151 C251 -7.0(10) . . . . ?
C41 C51 C151 C251 172.2(6) . . . . ?
Ru C51 C151 C251 85.2(8) . . . . ?
C41 C51 C61 C11 0.8(9) . . . . ?
C151 C51 C61 C11 180.0(6) . . . . ?
Ru C51 C61 C11 52.8(5) . . . . ?
C41 C51 C61 Ru -52.0(5) . . . . ?
C151 C51 C61 Ru 127.2(6) . . . . ?
C21 C11 C61 C51 1.2(9) . . . . ?
C111 C11 C61 C51 -178.1(6) . . . . ?
Ru C11 C61 C51 -53.3(5) . . . . ?
C21 C11 C61 Ru 54.5(5) . . . . ?
C111 C11 C61 Ru -124.8(6) . . . . ?
C41 Ru C61 C51 29.6(3) . . . . ?
C21 Ru C61 C51 104.2(4) . . . . ?
C11 Ru C61 C51 134.4(5) . . . . ?
C31 Ru C61 C51 67.0(3) . . . . ?
Br3 Ru C61 C51 -156.3(3) . . . . ?
Br1 Ru C61 C51 72.1(13) . . . . ?
Br2 Ru C61 C51 -70.2(3) . . . . ?
C41 Ru C61 C11 -104.8(4) . . . . ?
C21 Ru C61 C11 -30.2(3) . . . . ?
C31 Ru C61 C11 -67.4(4) . . . . ?
C51 Ru C61 C11 -134.4(5) . . . . ?
Br3 Ru C61 C11 69.3(3) . . . . ?
Br1 Ru C61 C11 -62.3(13) . . . . ?
Br2 Ru C61 C11 155.4(3) . . . . ?
